data_7203587
loop_
_publ_author_name
'Haynes, Delia A.'
'Jones, William'
'Motherwell, W. D. Samuel'

_publ_section_title
;
 Cocrystallisation of succinic and fumaric acids with lutidines: a
 systematic study
;
_journal_issue 11
_journal_name_full CrystEngComm
_journal_page_first 830
_journal_paper_doi 10.1039/b610294h
_journal_volume 8
_journal_year 2006
_chemical_formula_moiety '2(C7 H9 N), C4 H6 O4'
_chemical_formula_sum 'C18 H24 N2 O4'
_chemical_formula_weight 332.39
_chemical_name_common '2,3 lutidine succinic acid co-crystal'
_chemical_name_systematic
;
?
;
_space_group_IT_number 14
_symmetry_cell_setting monoclinic
_symmetry_space_group_name_Hall '-P 2yn'
_symmetry_space_group_name_H-M 'P 1 21/n 1'
_atom_sites_solution_hydrogens geom
_atom_sites_solution_primary direct
_atom_sites_solution_secondary difmap
_audit_creation_method SHELXL-97
_cell_angle_alpha 90.00
_cell_angle_beta 97.470(2)
_cell_angle_gamma 90.00
_cell_formula_units_Z 2
_cell_length_a 10.0598(3)
_cell_length_b 7.3023(3)
_cell_length_c 12.2512(4)
_cell_measurement_reflns_used 3801
_cell_measurement_temperature 180(2)
_cell_measurement_theta_max 27.48
_cell_measurement_theta_min 1.00
_cell_volume 892.33(5)
_computing_cell_refinement 'HKL Scalepack (Otwinowski & Minor 1997)'
_computing_data_collection 'Collect (Nonius B.V. 1998)'
_computing_data_reduction
;
HKL Denzo and Scalepack (Otwinowski & Minor 1997)
;
_computing_structure_refinement 'SHELXL-97 (Sheldrick, 1997)'
_computing_structure_solution 'SHELXS-97 (Sheldrick, 1990)'
_diffrn_ambient_temperature 180(2)
_diffrn_measured_fraction_theta_full 0.988
_diffrn_measured_fraction_theta_max 0.988
_diffrn_measurement_device_type 'Nonius Kappa CCD'
_diffrn_measurement_method 'Thin slice \w and \f scans'
_diffrn_radiation_source 'fine-focus sealed tube'
_diffrn_radiation_type MoK\a
_diffrn_radiation_wavelength 0.71073
_diffrn_reflns_av_R_equivalents 0.0304
_diffrn_reflns_av_sigmaI/netI 0.0348
_diffrn_reflns_limit_h_max 12
_diffrn_reflns_limit_h_min -13
_diffrn_reflns_limit_k_max 9
_diffrn_reflns_limit_k_min -8
_diffrn_reflns_limit_l_max 15
_diffrn_reflns_limit_l_min -15
_diffrn_reflns_number 6035
_diffrn_reflns_theta_full 27.47
_diffrn_reflns_theta_max 27.47
_diffrn_reflns_theta_min 3.73
_exptl_absorpt_coefficient_mu 0.088
_exptl_absorpt_correction_T_max 0.990
_exptl_absorpt_correction_T_min 0.901
_exptl_absorpt_correction_type multi-scan
_exptl_absorpt_process_details
;
multi-scan from symmetry-related measurements
Sortav (Blessing 1995)
;
_exptl_crystal_colour colourless
_exptl_crystal_density_diffrn 1.237
_exptl_crystal_density_method 'not measured'
_exptl_crystal_description needles
_exptl_crystal_F_000 356
_exptl_crystal_size_max 0.23
_exptl_crystal_size_mid 0.14
_exptl_crystal_size_min 0.14
_refine_diff_density_max 0.201
_refine_diff_density_min -0.137
_refine_diff_density_rms 0.036
_refine_ls_extinction_method none
_refine_ls_goodness_of_fit_ref 1.030
_refine_ls_hydrogen_treatment mixed
_refine_ls_matrix_type full
_refine_ls_number_parameters 114
_refine_ls_number_reflns 2018
_refine_ls_number_restraints 0
_refine_ls_restrained_S_all 1.030
_refine_ls_R_factor_all 0.0571
_refine_ls_R_factor_gt 0.0426
_refine_ls_shift/su_max 0.000
_refine_ls_shift/su_mean 0.000
_refine_ls_structure_factor_coef Fsqd
_refine_ls_weighting_details 'calc w=1/[\s^2^(Fo^2^)+(0.0511P)^2^+0.1958P] where P=(Fo^2^+2Fc^2^)/3'
_refine_ls_weighting_scheme calc
_refine_ls_wR_factor_gt 0.1073
_refine_ls_wR_factor_ref 0.1163
_reflns_number_gt 1622
_reflns_number_total 2018
_reflns_threshold_expression >2sigma(I)
_cod_data_source_file b610294h.txt
_cod_data_source_block wj0510
_cod_original_sg_symbol_H-M P2(1)/n
_cod_database_code 7203587

loop_
_symmetry_equiv_pos_as_xyz
'x, y, z'
'-x+1/2, y+1/2, -z+1/2'
'-x, -y, -z'
'x-1/2, -y-1/2, z-1/2'

loop_
_atom_site_label
_atom_site_type_symbol
_atom_site_fract_x
_atom_site_fract_y
_atom_site_fract_z
_atom_site_U_iso_or_equiv
_atom_site_adp_type
_atom_site_occupancy
_atom_site_symmetry_multiplicity
_atom_site_calc_flag
_atom_site_refinement_flags
_atom_site_disorder_assembly
_atom_site_disorder_group
O11 O 0.76474(9) 0.62194(15) 0.43963(7) 0.0454(3) Uani 1 1 d . . .
H11 H 0.8542(19) 0.661(2) 0.4750(14) 0.068 Uiso 1 1 d . . .
O12 O 0.71891(9) 0.58204(15) 0.61128(7) 0.0463(3) Uani 1 1 d . . .
C11 C 0.68562(12) 0.57722(18) 0.51266(9) 0.0346(3) Uani 1 1 d . . .
C12 C 0.54890(11) 0.5177(2) 0.45949(9) 0.0391(3) Uani 1 1 d . . .
H12A H 0.5585 0.4045 0.4167 0.047 Uiso 1 1 calc R . .
H12B H 0.5116 0.6138 0.4072 0.047 Uiso 1 1 calc R . .
N21 N 0.99734(10) 0.26123(15) 0.48421(8) 0.0361(3) Uani 1 1 d . . .
C21 C 0.91392(12) 0.21153(17) 0.55586(9) 0.0333(3) Uani 1 1 d . . .
C22 C 0.79014(12) 0.12803(18) 0.52054(10) 0.0369(3) Uani 1 1 d . . .
C23 C 0.75602(13) 0.1011(2) 0.40879(11) 0.0431(3) Uani 1 1 d . . .
H23A H 0.6731 0.0444 0.3824 0.052 Uiso 1 1 calc R . .
C24 C 0.84123(14) 0.1557(2) 0.33491(11) 0.0469(4) Uani 1 1 d . . .
H24A H 0.8171 0.1396 0.2579 0.056 Uiso 1 1 calc R . .
C25 C 0.96171(13) 0.2340(2) 0.37600(10) 0.0431(3) Uani 1 1 d . . .
H25A H 1.0217 0.2699 0.3262 0.052 Uiso 1 1 calc R . .
C26 C 0.95869(13) 0.2525(2) 0.67473(10) 0.0429(3) Uani 1 1 d . . .
H26A H 1.0553 0.2770 0.6854 0.064 Uiso 1 1 calc R . .
H26B H 0.9395 0.1472 0.7197 0.064 Uiso 1 1 calc R . .
H26C H 0.9106 0.3602 0.6969 0.064 Uiso 1 1 calc R . .
C27 C 0.69936(14) 0.0691(2) 0.60240(12) 0.0516(4) Uani 1 1 d . . .
H27A H 0.6147 0.0236 0.5631 0.077 Uiso 1 1 calc R . .
H27B H 0.6814 0.1738 0.6483 0.077 Uiso 1 1 calc R . .
H27C H 0.7428 -0.0284 0.6491 0.077 Uiso 1 1 calc R . .

loop_
_atom_site_aniso_label
_atom_site_aniso_U_11
_atom_site_aniso_U_22
_atom_site_aniso_U_33
_atom_site_aniso_U_23
_atom_site_aniso_U_13
_atom_site_aniso_U_12
O11 0.0327(5) 0.0712(7) 0.0322(5) 0.0039(4) 0.0039(4) -0.0102(4)
O12 0.0362(5) 0.0721(7) 0.0302(5) -0.0025(4) 0.0031(4) -0.0040(4)
C11 0.0303(6) 0.0419(7) 0.0316(6) -0.0004(5) 0.0046(4) 0.0029(5)
C12 0.0294(6) 0.0560(8) 0.0316(6) -0.0009(5) 0.0034(5) -0.0001(5)
N21 0.0317(5) 0.0452(6) 0.0316(5) 0.0008(4) 0.0047(4) 0.0019(4)
C21 0.0311(6) 0.0372(7) 0.0315(6) 0.0019(5) 0.0037(4) 0.0042(5)
C22 0.0310(6) 0.0393(7) 0.0398(7) 0.0022(5) 0.0027(5) 0.0028(5)
C23 0.0342(7) 0.0488(8) 0.0442(7) -0.0046(6) -0.0032(5) 0.0008(6)
C24 0.0473(7) 0.0606(9) 0.0307(6) -0.0048(6) -0.0031(5) 0.0084(7)
C25 0.0419(7) 0.0563(9) 0.0320(6) 0.0018(5) 0.0082(5) 0.0056(6)
C26 0.0391(7) 0.0582(9) 0.0309(6) -0.0005(6) 0.0033(5) -0.0001(6)
C27 0.0397(7) 0.0617(10) 0.0543(9) 0.0064(7) 0.0098(6) -0.0083(7)

loop_
_atom_type_symbol
_atom_type_description
_atom_type_scat_dispersion_real
_atom_type_scat_dispersion_imag
_atom_type_scat_source
C C 0.0033 0.0016 'International Tables Vol C Tables 4.2.6.8 and 6.1.1.4'
H H 0.0000 0.0000 'International Tables Vol C Tables 4.2.6.8 and 6.1.1.4'
N N 0.0061 0.0033 'International Tables Vol C Tables 4.2.6.8 and 6.1.1.4'
O O 0.0106 0.0060 'International Tables Vol C Tables 4.2.6.8 and 6.1.1.4'

loop_
_geom_angle_atom_site_label_1
_geom_angle_atom_site_label_2
_geom_angle_atom_site_label_3
_geom_angle
_geom_angle_site_symmetry_1
_geom_angle_site_symmetry_3
_geom_angle_publ_flag
C11 O11 H11 111.8(10) . . ?
O12 C11 O11 123.95(11) . . ?
O12 C11 C12 123.90(11) . . ?
O11 C11 C12 112.15(10) . . ?
C11 C12 C12 113.69(12) . 3_666 ?
C11 C12 H12A 108.8 . . ?
C12 C12 H12A 108.8 3_666 . ?
C11 C12 H12B 108.8 . . ?
C12 C12 H12B 108.8 3_666 . ?
H12A C12 H12B 107.7 . . ?
C21 N21 C25 119.80(11) . . ?
N21 C21 C22 121.44(11) . . ?
N21 C21 C26 116.61(11) . . ?
C22 C21 C26 121.95(11) . . ?
C23 C22 C21 117.61(12) . . ?
C23 C22 C27 121.72(12) . . ?
C21 C22 C27 120.66(11) . . ?
C22 C23 C24 120.79(12) . . ?
C22 C23 H23A 119.6 . . ?
C24 C23 H23A 119.6 . . ?
C25 C24 C23 118.15(12) . . ?
C25 C24 H24A 120.9 . . ?
C23 C24 H24A 120.9 . . ?
N21 C25 C24 122.19(12) . . ?
N21 C25 H25A 118.9 . . ?
C24 C25 H25A 118.9 . . ?
C21 C26 H26A 109.5 . . ?
C21 C26 H26B 109.5 . . ?
H26A C26 H26B 109.5 . . ?
C21 C26 H26C 109.5 . . ?
H26A C26 H26C 109.5 . . ?
H26B C26 H26C 109.5 . . ?
C22 C27 H27A 109.5 . . ?
C22 C27 H27B 109.5 . . ?
H27A C27 H27B 109.5 . . ?
C22 C27 H27C 109.5 . . ?
H27A C27 H27C 109.5 . . ?
H27B C27 H27C 109.5 . . ?

loop_
_geom_bond_atom_site_label_1
_geom_bond_atom_site_label_2
_geom_bond_distance
_geom_bond_site_symmetry_2
_geom_bond_publ_flag
O11 C11 1.3137(14) . ?
O11 H11 0.989(19) . ?
O12 C11 1.2116(14) . ?
C11 C12 1.5073(16) . ?
C12 C12 1.508(2) 3_666 ?
C12 H12A 0.9900 . ?
C12 H12B 0.9900 . ?
N21 C21 1.3409(15) . ?
N21 C25 1.3424(16) . ?
C21 C22 1.4034(17) . ?
C21 C26 1.4976(17) . ?
C22 C23 1.3816(18) . ?
C22 C27 1.5042(18) . ?
C23 C24 1.384(2) . ?
C23 H23A 0.9500 . ?
C24 C25 1.375(2) . ?
C24 H24A 0.9500 . ?
C25 H25A 0.9500 . ?
C26 H26A 0.9800 . ?
C26 H26B 0.9800 . ?
C26 H26C 0.9800 . ?
C27 H27A 0.9800 . ?
C27 H27B 0.9800 . ?
C27 H27C 0.9800 . ?

loop_
_geom_hbond_atom_site_label_D
_geom_hbond_atom_site_label_H
_geom_hbond_atom_site_label_A
_geom_hbond_distance_DH
_geom_hbond_distance_HA
_geom_hbond_distance_DA
_geom_hbond_angle_DHA
_geom_hbond_site_symmetry_A
O11 H11 N21 0.989(19) 1.615(19) 2.5974(14) 171.7(16) 3_766

loop_
_geom_torsion_atom_site_label_1
_geom_torsion_atom_site_label_2
_geom_torsion_atom_site_label_3
_geom_torsion_atom_site_label_4
_geom_torsion
_geom_torsion_site_symmetry_1
_geom_torsion_site_symmetry_2
_geom_torsion_site_symmetry_3
_geom_torsion_site_symmetry_4
_geom_torsion_publ_flag
O12 C11 C12 C12 5.9(2) . . . 3_666 ?
O11 C11 C12 C12 -174.56(14) . . . 3_666 ?
C25 N21 C21 C22 1.14(19) . . . . ?
C25 N21 C21 C26 -177.88(12) . . . . ?
N21 C21 C22 C23 -0.95(19) . . . . ?
C26 C21 C22 C23 178.02(12) . . . . ?
N21 C21 C22 C27 178.53(12) . . . . ?
C26 C21 C22 C27 -2.5(2) . . . . ?
C21 C22 C23 C24 -0.3(2) . . . . ?
C27 C22 C23 C24 -179.77(13) . . . . ?
C22 C23 C24 C25 1.3(2) . . . . ?
C21 N21 C25 C24 -0.1(2) . . . . ?
C23 C24 C25 N21 -1.2(2) . . . . ?
